data_7124882
loop_
_publ_author_name
'Xu, Wei'
'Chen, Ming'
'Sun, Ning'
'Liu, Yuanhong'

_publ_section_title
;
 Gold-catalyzed cyclization of 1,6-diynyl dithioacetals via 1,7-carbene
 transfer and aromatic C-H functionalization.
;
_journal_issue 73
_journal_name_full 'Chemical communications (Cambridge, England)'
_journal_page_first 11000
_journal_page_last 11003
_journal_paper_doi 10.1039/c6cc05302e
_journal_volume 52
_journal_year 2016
_chemical_formula_sum 'C26 H20 O S2'
_chemical_formula_weight 412.54
_space_group_crystal_system monoclinic
_space_group_IT_number 15
_space_group_name_Hall '-C 2yc'
_space_group_name_H-M_alt 'C 1 2/c 1'
_atom_sites_solution_hydrogens geom
_audit_creation_method SHELXL-2013
_audit_update_record
;
2016-05-23 deposited with the CCDC.
2016-08-10 downloaded from the CCDC.
;
_cell_angle_alpha 90
_cell_angle_beta 111.887(12)
_cell_angle_gamma 90
_cell_formula_units_Z 8
_cell_length_a 22.945(10)
_cell_length_b 11.378(4)
_cell_length_c 16.575(6)
_cell_measurement_reflns_used 905
_cell_measurement_temperature 293(2)
_cell_measurement_theta_max 42.027
_cell_measurement_theta_min 5.215
_cell_volume 4015(3)
_computing_cell_refinement 'Bruker SMART'
_computing_data_collection 'Bruker SMART'
_computing_data_reduction 'Bruker SHELXTL'
_computing_molecular_graphics 'Bruker SHELXTL'
_computing_publication_material 'Bruker SHELXTL'
_computing_structure_refinement 'SHELXL-2013 (Sheldrick, 2013)'
_computing_structure_solution 'Bruker SHELXTL'
_diffrn_ambient_temperature 293(2)
_diffrn_measured_fraction_theta_full 0.970
_diffrn_measured_fraction_theta_max 0.996
_diffrn_measurement_device_type 'CCD area detector'
_diffrn_measurement_method 'phi and omega scans'
_diffrn_radiation_type MoK\a
_diffrn_radiation_wavelength 0.71073
_diffrn_reflns_av_R_equivalents 0.1123
_diffrn_reflns_av_unetI/netI 0.1262
_diffrn_reflns_Laue_measured_fraction_full 0.970
_diffrn_reflns_Laue_measured_fraction_max 0.996
_diffrn_reflns_limit_h_max 27
_diffrn_reflns_limit_h_min -25
_diffrn_reflns_limit_k_max 13
_diffrn_reflns_limit_k_min -13
_diffrn_reflns_limit_l_max 19
_diffrn_reflns_limit_l_min -18
_diffrn_reflns_number 9896
_diffrn_reflns_point_group_measured_fraction_full 0.970
_diffrn_reflns_point_group_measured_fraction_max 0.996
_diffrn_reflns_theta_full 25.242
_diffrn_reflns_theta_max 24.999
_diffrn_reflns_theta_min 2.029
_exptl_absorpt_coefficient_mu 0.281
_exptl_absorpt_correction_T_max 0.7456
_exptl_absorpt_correction_T_min 0.4948
_exptl_absorpt_correction_type multi-scan
_exptl_absorpt_process_details sadabs
_exptl_crystal_colour colorless
_exptl_crystal_density_diffrn 1.365
_exptl_crystal_description prismatic
_exptl_crystal_F_000 1728
_exptl_crystal_size_max 0.200
_exptl_crystal_size_mid 0.180
_exptl_crystal_size_min 0.140
_refine_diff_density_max 0.534
_refine_diff_density_min -0.415
_refine_diff_density_rms 0.086
_refine_ls_extinction_method none
_refine_ls_goodness_of_fit_ref 1.017
_refine_ls_hydrogen_treatment constr
_refine_ls_matrix_type full
_refine_ls_number_parameters 282
_refine_ls_number_reflns 3532
_refine_ls_number_restraints 24
_refine_ls_restrained_S_all 1.016
_refine_ls_R_factor_all 0.1679
_refine_ls_R_factor_gt 0.0942
_refine_ls_shift/su_max 0.000
_refine_ls_shift/su_mean 0.000
_refine_ls_structure_factor_coef Fsqd
_refine_ls_weighting_details 'w=1/[\s^2^(Fo^2^)+(0.1288P)^2^] where P=(Fo^2^+2Fc^2^)/3'
_refine_ls_weighting_scheme calc
_refine_ls_wR_factor_gt 0.2161
_refine_ls_wR_factor_ref 0.2571
_reflns_Friedel_coverage 0.000
_reflns_number_gt 1866
_reflns_number_total 3532
_reflns_threshold_expression 'I > 2\s(I)'
_cod_data_source_file c6cc05302e2.cif
_cod_data_source_block cd16270
_cod_original_sg_symbol_H-M 'C 2/c'
_cod_database_code 7124882
_shelx_space_group_comment
; 
The symmetry employed for this shelxl refinement is uniquely defined 
by the following loop, which should always be used as a source of 
symmetry information in preference to the above space-group names. 
They are only intended as comments. 
;
_shelx_estimated_absorpt_t_min 0.946
_shelx_estimated_absorpt_t_max 0.962
_shelxl_version_number 2013-4

loop_
_space_group_symop_operation_xyz
'x, y, z'
'-x, y, -z+1/2'
'x+1/2, y+1/2, z'
'-x+1/2, y+1/2, -z+1/2'
'-x, -y, -z'
'x, -y, z-1/2'
'-x+1/2, -y+1/2, -z'
'x+1/2, -y+1/2, z-1/2'

loop_
_atom_site_label
_atom_site_type_symbol
_atom_site_fract_x
_atom_site_fract_y
_atom_site_fract_z
_atom_site_U_iso_or_equiv
_atom_site_adp_type
_atom_site_occupancy
_atom_site_site_symmetry_order
_atom_site_calc_flag
_atom_site_refinement_flags_posn
_atom_site_refinement_flags_adp
_atom_site_refinement_flags_occupancy
_atom_site_disorder_assembly
_atom_site_disorder_group
S1 S 0.72795(8) 1.09768(14) 1.05913(11) 0.0540(5) Uani 1 1 d . . . . .
S2 S 0.64211(8) 1.00290(16) 0.86280(12) 0.0611(6) Uani 1 1 d . . . . .
C1 C 0.8369(3) 0.8484(5) 1.0143(3) 0.0394(14) Uani 1 1 d . . . . .
C2 C 0.8960(3) 0.7985(6) 1.0615(4) 0.0553(17) Uani 1 1 d . . . . .
H2 H 0.9095 0.7335 1.0392 0.066 Uiso 1 1 calc R U . . .
C3 C 0.9341(3) 0.8447(7) 1.1404(4) 0.069(2) Uani 1 1 d . . . . .
H3 H 0.9732 0.8117 1.1709 0.083 Uiso 1 1 calc R U . . .
C4 C 0.9136(3) 0.9409(7) 1.1743(4) 0.067(2) Uani 1 1 d . . . . .
H4 H 0.9391 0.9718 1.2278 0.080 Uiso 1 1 calc R U . . .
C5 C 0.8563(3) 0.9905(6) 1.1295(4) 0.0521(16) Uani 1 1 d . . . . .
H5 H 0.8434 1.0552 1.1528 0.063 Uiso 1 1 calc R U . . .
C6 C 0.8166(3) 0.9453(5) 1.0491(3) 0.0376(14) Uani 1 1 d . . . . .
C7 C 0.7538(3) 0.9924(5) 1.0016(4) 0.0394(14) Uani 1 1 d . . . . .
C8 C 0.7170(2) 0.9459(5) 0.9222(4) 0.0400(14) Uani 1 1 d . . . . .
C9 C 0.7401(2) 0.8510(5) 0.8873(3) 0.0370(13) Uani 1 1 d . . . . .
C10 C 0.7972(3) 0.8025(5) 0.9321(3) 0.0351(13) Uani 1 1 d . . . . .
C11 C 0.8098(3) 0.6962(5) 0.8872(4) 0.0428(14) Uani 1 1 d . . . . .
H11 H 0.8089 0.6276 0.9224 0.051 Uiso 1 1 calc R U . . .
C12 C 0.7522(3) 0.6915(5) 0.8065(4) 0.0448(15) Uani 1 1 d . . . . .
C13 C 0.7104(3) 0.7809(5) 0.8055(3) 0.0424(15) Uani 1 1 d . . . . .
C14 C 0.6528(3) 0.7900(6) 0.7372(4) 0.0537(17) Uani 1 1 d . . . . .
H14 H 0.6245 0.8493 0.7355 0.064 Uiso 1 1 calc R U . . .
C15 C 0.6390(4) 0.7047(7) 0.6700(4) 0.064(2) Uani 1 1 d . . . . .
C16 C 0.6800(4) 0.6180(7) 0.6704(4) 0.064(2) Uani 1 1 d . . . . .
C17 C 0.7366(3) 0.6107(6) 0.7387(4) 0.0578(18) Uani 1 1 d . . . . .
H17 H 0.7648 0.5514 0.7397 0.069 Uiso 1 1 calc R U . . .
C18 C 0.8711(3) 0.6918(6) 0.8725(4) 0.0460(15) Uani 1 1 d . . . . .
C19 C 0.9068(4) 0.5912(7) 0.8902(5) 0.072(2) Uani 1 1 d . . . . .
H19 H 0.8929 0.5258 0.9116 0.086 Uiso 1 1 calc R U . . .
C20 C 0.9627(4) 0.5850(9) 0.8772(5) 0.092(3) Uani 1 1 d . . . . .
H20 H 0.9857 0.5155 0.8893 0.111 Uiso 1 1 calc R U . . .
C21 C 0.9842(4) 0.6784(10) 0.8470(5) 0.096(3) Uani 1 1 d . . . . .
H21 H 1.0224 0.6748 0.8396 0.116 Uiso 1 1 calc R U . . .
C22 C 0.9487(4) 0.7793(8) 0.8273(5) 0.083(3) Uani 1 1 d . . . . .
H22 H 0.9631 0.8440 0.8058 0.100 Uiso 1 1 calc R U . . .
C23 C 0.8912(3) 0.7867(6) 0.8389(4) 0.0601(18) Uani 1 1 d . . . . .
H23 H 0.8672 0.8549 0.8241 0.072 Uiso 1 1 calc R U . . .
C24 C 0.6674(3) 1.1844(6) 0.9796(5) 0.0595(18) Uani 1 1 d . . . . .
H24A H 0.6279 1.1714 0.9871 0.071 Uiso 1 1 calc R U . . .
H24B H 0.6779 1.2670 0.9903 0.071 Uiso 1 1 calc R U . . .
C25 C 0.6587(3) 1.1563(6) 0.8874(4) 0.0564(17) Uani 1 1 d . . . . .
H25A H 0.6965 1.1775 0.8777 0.068 Uiso 1 1 calc R U . . .
H25B H 0.6243 1.2030 0.8484 0.068 Uiso 1 1 calc R U . . .
O1 O 0.5821(3) 0.7171(5) 0.6056(4) 0.0509(15) Uani 0.7 1 d . U P A 1
C26 C 0.5584(5) 0.6242(9) 0.5473(7) 0.061(2) Uani 0.7 1 d . U P A 1
H26A H 0.5808 0.6197 0.5087 0.091 Uiso 0.7 1 calc R U P A 1
H26B H 0.5146 0.6372 0.5142 0.091 Uiso 0.7 1 calc R U P A 1
H26C H 0.5635 0.5518 0.5790 0.091 Uiso 0.7 1 calc R U P A 1
O1' O 0.6483(8) 0.5682(14) 0.6012(10) 0.076(4) Uani 0.3 1 d . U P B 2
C26' C 0.5785(12) 0.578(2) 0.5364(17) 0.062(3) Uani 0.3 1 d . U P B 2
H26D H 0.5515 0.5855 0.5686 0.093 Uiso 0.3 1 calc R U P B 2
H26E H 0.5673 0.5085 0.5010 0.093 Uiso 0.3 1 calc R U P B 2
H26F H 0.5738 0.6456 0.5000 0.093 Uiso 0.3 1 calc R U P B 2

loop_
_atom_site_aniso_label
_atom_site_aniso_U_11
_atom_site_aniso_U_22
_atom_site_aniso_U_33
_atom_site_aniso_U_23
_atom_site_aniso_U_13
_atom_site_aniso_U_12
S1 0.0587(11) 0.0564(11) 0.0498(10) -0.0076(8) 0.0236(9) 0.0007(8)
S2 0.0311(9) 0.0709(12) 0.0682(12) -0.0058(9) 0.0032(8) 0.0004(8)
C1 0.031(3) 0.057(4) 0.024(3) 0.001(3) 0.003(2) 0.000(3)
C2 0.052(4) 0.076(5) 0.036(4) 0.005(3) 0.015(3) 0.013(4)
C3 0.045(4) 0.110(6) 0.037(4) 0.007(4) -0.003(3) 0.014(4)
C4 0.044(4) 0.100(6) 0.036(4) -0.007(4) -0.008(3) 0.000(4)
C5 0.059(4) 0.061(4) 0.035(3) -0.007(3) 0.016(3) -0.011(4)
C6 0.036(3) 0.052(4) 0.019(3) -0.001(3) 0.005(2) -0.011(3)
C7 0.035(3) 0.046(4) 0.041(3) 0.003(3) 0.018(3) -0.003(3)
C8 0.024(3) 0.050(3) 0.040(3) 0.008(3) 0.004(3) -0.006(3)
C9 0.027(3) 0.054(3) 0.029(3) -0.003(3) 0.009(2) -0.008(3)
C10 0.029(3) 0.045(3) 0.033(3) 0.005(3) 0.013(3) -0.006(3)
C11 0.040(3) 0.055(4) 0.034(3) -0.004(3) 0.015(3) -0.012(3)
C12 0.046(4) 0.055(4) 0.039(3) -0.005(3) 0.022(3) -0.012(3)
C13 0.046(4) 0.055(4) 0.024(3) -0.005(3) 0.011(3) -0.013(3)
C14 0.045(4) 0.070(4) 0.039(4) 0.000(3) 0.008(3) -0.009(3)
C15 0.055(5) 0.096(6) 0.035(4) -0.005(4) 0.010(3) -0.038(4)
C16 0.064(5) 0.085(5) 0.046(4) -0.022(4) 0.024(4) -0.025(4)
C17 0.059(5) 0.077(5) 0.040(4) -0.019(3) 0.021(4) -0.019(4)
C18 0.045(4) 0.059(4) 0.036(3) -0.004(3) 0.019(3) 0.000(3)
C19 0.083(6) 0.073(5) 0.068(5) -0.001(4) 0.038(5) 0.008(4)
C20 0.049(5) 0.155(9) 0.070(5) 0.003(6) 0.019(4) 0.037(5)
C21 0.044(5) 0.195(11) 0.053(5) -0.002(6) 0.022(4) 0.008(7)
C22 0.063(5) 0.130(7) 0.065(5) 0.007(5) 0.034(5) -0.025(5)
C23 0.048(4) 0.085(5) 0.049(4) -0.002(4) 0.021(4) -0.011(4)
C24 0.046(4) 0.056(4) 0.079(5) 0.002(4) 0.026(4) 0.005(3)
C25 0.040(4) 0.068(4) 0.062(4) 0.012(4) 0.020(3) 0.010(3)
O1 0.031(3) 0.068(4) 0.040(3) -0.014(3) -0.004(3) -0.003(3)
C26 0.043(5) 0.078(6) 0.048(4) -0.017(4) 0.001(4) -0.004(4)
O1' 0.066(8) 0.086(8) 0.057(7) -0.030(7) 0.003(6) -0.010(7)
C26' 0.045(6) 0.077(6) 0.048(5) -0.021(5) -0.001(5) -0.004(5)

loop_
_atom_type_symbol
_atom_type_description
_atom_type_scat_dispersion_real
_atom_type_scat_dispersion_imag
_atom_type_scat_source
C C 0.0033 0.0016 'International Tables Vol C Tables 4.2.6.8 and 6.1.1.4'
H H 0.0000 0.0000 'International Tables Vol C Tables 4.2.6.8 and 6.1.1.4'
O O 0.0106 0.0060 'International Tables Vol C Tables 4.2.6.8 and 6.1.1.4'
S S 0.1246 0.1234 'International Tables Vol C Tables 4.2.6.8 and 6.1.1.4'

loop_
_geom_angle_atom_site_label_1
_geom_angle_atom_site_label_2
_geom_angle_atom_site_label_3
_geom_angle
C7 S1 C24 107.3(3)
C8 S2 C25 98.7(3)
C6 C1 C2 119.2(5)
C6 C1 C10 119.3(5)
C2 C1 C10 121.5(5)
C3 C2 C1 120.8(6)
C3 C2 H2 119.6
C1 C2 H2 119.6
C2 C3 C4 119.6(6)
C2 C3 H3 120.2
C4 C3 H3 120.2
C5 C4 C3 120.5(6)
C5 C4 H4 119.8
C3 C4 H4 119.8
C4 C5 C6 121.2(6)
C4 C5 H5 119.4
C6 C5 H5 119.4
C5 C6 C1 118.8(6)
C5 C6 C7 122.6(5)
C1 C6 C7 118.6(5)
C8 C7 C6 120.2(5)
C8 C7 S1 124.5(5)
C6 C7 S1 114.9(4)
C7 C8 C9 119.7(5)
C7 C8 S2 121.1(5)
C9 C8 S2 119.2(4)
C10 C9 C8 121.1(5)
C10 C9 C13 107.3(5)
C8 C9 C13 131.5(5)
C9 C10 C1 121.0(5)
C9 C10 C11 112.3(5)
C1 C10 C11 126.6(5)
C12 C11 C10 101.7(5)
C12 C11 C18 114.9(5)
C10 C11 C18 117.9(5)
C12 C11 H11 107.2
C10 C11 H11 107.2
C18 C11 H11 107.2
C17 C12 C13 120.3(6)
C17 C12 C11 128.6(6)
C13 C12 C11 111.1(5)
C14 C13 C12 120.4(5)
C14 C13 C9 132.1(6)
C12 C13 C9 107.4(5)
C13 C14 C15 117.0(7)
C13 C14 H14 121.5
C15 C14 H14 121.5
O1 C15 C16 122.8(7)
O1 C15 C14 114.5(7)
C16 C15 C14 122.6(7)
O1' C16 C15 99.3(10)
O1' C16 C17 141.5(11)
C15 C16 C17 119.3(6)
C16 C17 C12 120.3(7)
C16 C17 H17 119.8
C12 C17 H17 119.8
C23 C18 C19 118.6(6)
C23 C18 C11 120.8(6)
C19 C18 C11 120.5(6)
C18 C19 C20 121.6(8)
C18 C19 H19 119.2
C20 C19 H19 119.2
C21 C20 C19 120.6(8)
C21 C20 H20 119.7
C19 C20 H20 119.7
C20 C21 C22 118.9(8)
C20 C21 H21 120.6
C22 C21 H21 120.6
C21 C22 C23 121.3(8)
C21 C22 H22 119.4
C23 C22 H22 119.4
C18 C23 C22 119.0(7)
C18 C23 H23 120.5
C22 C23 H23 120.5
C25 C24 S1 113.6(4)
C25 C24 H24A 108.8
S1 C24 H24A 108.8
C25 C24 H24B 108.8
S1 C24 H24B 108.8
H24A C24 H24B 107.7
C24 C25 S2 112.0(5)
C24 C25 H25A 109.2
S2 C25 H25A 109.2
C24 C25 H25B 109.2
S2 C25 H25B 109.2
H25A C25 H25B 107.9
C15 O1 C26 118.6(7)
O1 C26 H26A 109.5
O1 C26 H26B 109.5
H26A C26 H26B 109.5
O1 C26 H26C 109.5
H26A C26 H26C 109.5
H26B C26 H26C 109.5
C16 O1' C26' 134.2(16)
O1' C26' H26D 109.5
O1' C26' H26E 109.5
H26D C26' H26E 109.5
O1' C26' H26F 109.5
H26D C26' H26F 109.5
H26E C26' H26F 109.5

loop_
_geom_bond_atom_site_label_1
_geom_bond_atom_site_label_2
_geom_bond_distance
S1 C7 1.765(6)
S1 C24 1.810(7)
S2 C8 1.756(6)
S2 C25 1.800(7)
C1 C6 1.402(8)
C1 C2 1.408(8)
C1 C10 1.426(7)
C2 C3 1.377(9)
C2 H2 0.9300
C3 C4 1.389(9)
C3 H3 0.9300
C4 C5 1.368(9)
C4 H4 0.9300
C5 C6 1.401(8)
C5 H5 0.9300
C6 C7 1.461(8)
C7 C8 1.377(8)
C8 C9 1.417(8)
C9 C10 1.361(7)
C9 C13 1.499(7)
C10 C11 1.503(8)
C11 C12 1.492(8)
C11 C18 1.515(8)
C11 H11 0.9800
C12 C17 1.392(8)
C12 C13 1.393(8)
C13 C14 1.387(8)
C14 C15 1.422(9)
C14 H14 0.9300
C15 O1 1.351(9)
C15 C16 1.360(10)
C16 O1' 1.243(15)
C16 C17 1.371(10)
C17 H17 0.9300
C18 C23 1.371(8)
C18 C19 1.373(9)
C19 C20 1.380(11)
C19 H19 0.9300
C20 C21 1.344(12)
C20 H20 0.9300
C21 C22 1.374(11)
C21 H21 0.9300
C22 C23 1.405(10)
C22 H22 0.9300
C23 H23 0.9300
C24 C25 1.499(9)
C24 H24A 0.9700
C24 H24B 0.9700
C25 H25A 0.9700
C25 H25B 0.9700
O1 C26 1.399(11)
C26 H26A 0.9600
C26 H26B 0.9600
C26 H26C 0.9600
O1' C26' 1.56(3)
C26' H26D 0.9600
C26' H26E 0.9600
C26' H26F 0.9600

loop_
_geom_hbond_atom_site_label_D
_geom_hbond_atom_site_label_H
_geom_hbond_atom_site_label_A
_geom_hbond_distance_DH
_geom_hbond_distance_HA
_geom_hbond_distance_DA
_geom_hbond_angle_DHA
_geom_hbond_site_symmetry_A
C24 H24B S1 0.97 3.00 3.671(7) 127.0 7_677
C14 H14 S2 0.93 2.65 3.262(7) 123.8 .
C24 H24B S1 0.97 3.00 3.671(7) 127.0 7_677
C14 H14 S2 0.93 2.65 3.262(7) 123.8 .
C14 H14 S2 0.93 2.65 3.262(7) 123.8 .
C24 H24B S1 0.97 3.00 3.671(7) 127.0 7_677
C14 H14 S2 0.93 2.65 3.262(7) 123.8 .
C24 H24B S1 0.97 3.00 3.671(7) 127.0 7_677

loop_
_geom_torsion_atom_site_label_1
_geom_torsion_atom_site_label_2
_geom_torsion_atom_site_label_3
_geom_torsion_atom_site_label_4
_geom_torsion
C6 C1 C2 C3 -0.9(9)
C10 C1 C2 C3 179.3(6)
C1 C2 C3 C4 0.7(10)
C2 C3 C4 C5 -0.5(11)
C3 C4 C5 C6 0.5(10)
C4 C5 C6 C1 -0.7(9)
C4 C5 C6 C7 176.9(6)
C2 C1 C6 C5 0.9(8)
C10 C1 C6 C5 -179.3(5)
C2 C1 C6 C7 -176.8(5)
C10 C1 C6 C7 3.0(8)
C5 C6 C7 C8 179.1(5)
C1 C6 C7 C8 -3.3(8)
C5 C6 C7 S1 -7.6(7)
C1 C6 C7 S1 170.0(4)
C24 S1 C7 C8 -29.3(6)
C24 S1 C7 C6 157.8(4)
C6 C7 C8 C9 0.8(8)
S1 C7 C8 C9 -171.8(4)
C6 C7 C8 S2 -178.7(4)
S1 C7 C8 S2 8.7(7)
C25 S2 C8 C7 37.7(5)
C25 S2 C8 C9 -141.8(4)
C7 C8 C9 C10 2.1(8)
S2 C8 C9 C10 -178.4(4)
C7 C8 C9 C13 177.6(5)
S2 C8 C9 C13 -3.0(8)
C8 C9 C10 C1 -2.4(8)
C13 C9 C10 C1 -178.9(5)
C8 C9 C10 C11 174.6(5)
C13 C9 C10 C11 -1.8(6)
C6 C1 C10 C9 -0.2(8)
C2 C1 C10 C9 179.6(5)
C6 C1 C10 C11 -176.8(5)
C2 C1 C10 C11 3.0(9)
C9 C10 C11 C12 2.1(6)
C1 C10 C11 C12 179.0(5)
C9 C10 C11 C18 128.7(5)
C1 C10 C11 C18 -54.4(8)
C10 C11 C12 C17 -179.8(5)
C18 C11 C12 C17 51.6(8)
C10 C11 C12 C13 -1.6(6)
C18 C11 C12 C13 -130.2(5)
C17 C12 C13 C14 0.4(8)
C11 C12 C13 C14 -178.0(5)
C17 C12 C13 C9 179.0(5)
C11 C12 C13 C9 0.7(6)
C10 C9 C13 C14 179.1(6)
C8 C9 C13 C14 3.2(10)
C10 C9 C13 C12 0.7(6)
C8 C9 C13 C12 -175.2(5)
C12 C13 C14 C15 0.1(8)
C9 C13 C14 C15 -178.1(5)
C13 C14 C15 O1 179.5(5)
C13 C14 C15 C16 -0.9(9)
O1 C15 C16 O1' -0.1(12)
C14 C15 C16 O1' -179.7(10)
O1 C15 C16 C17 -179.4(6)
C14 C15 C16 C17 1.0(10)
O1' C16 C17 C12 -179.3(15)
C15 C16 C17 C12 -0.4(10)
C13 C12 C17 C16 -0.3(9)
C11 C12 C17 C16 177.8(6)
C12 C11 C18 C23 72.8(7)
C10 C11 C18 C23 -47.1(8)
C12 C11 C18 C19 -105.3(7)
C10 C11 C18 C19 134.7(6)
C23 C18 C19 C20 1.7(11)
C11 C18 C19 C20 179.9(7)
C18 C19 C20 C21 0.5(12)
C19 C20 C21 C22 -1.7(13)
C20 C21 C22 C23 0.7(13)
C19 C18 C23 C22 -2.6(10)
C11 C18 C23 C22 179.3(6)
C21 C22 C23 C18 1.4(11)
C7 S1 C24 C25 -6.0(6)
S1 C24 C25 S2 56.2(6)
C8 S2 C25 C24 -72.2(5)
C16 C15 O1 C26 14.5(11)
C14 C15 O1 C26 -165.9(7)
C15 C16 O1' C26' -10(3)
C17 C16 O1' C26' 168.7(18)
